data_4065876
loop_
_publ_author_name
'Ito, Masato'
'Endo, Yoshinori'
'Tejima, Noriko'
'Ikariya, Takao'

_publ_section_title
;
 Bifunctional Triflylamide-Tethered Cp&#x2032;Rh and Cp&#x2032;Ir
 Complexes: A New Entry for Asymmetric Hydrogenation Catalysts
;
_journal_issue 11
_journal_name_full Organometallics
_journal_page_first 2397
_journal_paper_doi 10.1021/om1001809
_journal_volume 29
_journal_year 2010
_chemical_formula_moiety 'C16 H23 Cl F3 N2 O2 Rh S '
_chemical_formula_sum 'C16 H23 Cl F3 N2 O2 Rh S'
_chemical_formula_weight 502.78
_space_group_IT_number 14
_symmetry_cell_setting monoclinic
_symmetry_Int_Tables_number 14
_symmetry_space_group_name_Hall '-P 2ybc'
_symmetry_space_group_name_H-M 'P 1 21/c 1'
_cell_angle_alpha 90.0000
_cell_angle_beta 97.201(6)
_cell_angle_gamma 90.0000
_cell_formula_units_Z 4
_cell_length_a 11.1322(13)
_cell_length_b 8.5738(11)
_cell_length_c 20.592(3)
_cell_measurement_reflns_used 4905
_cell_measurement_temperature 93.1
_cell_measurement_theta_max 27.5
_cell_measurement_theta_min 3.3
_cell_volume 1949.9(4)
_computing_cell_refinement CrystalClear
_computing_data_collection CrystalClear
_computing_data_reduction CrystalStructure
_computing_publication_material 'CrystalStructure 3.8'
_computing_structure_refinement CRYSTALS
_computing_structure_solution SIR2002
_diffrn_ambient_temperature 93
_diffrn_detector_area_resol_mean 7.31
_diffrn_measured_fraction_theta_full 0.970
_diffrn_measured_fraction_theta_max 0.972
_diffrn_measurement_device_type 'Rigaku Saturn'
_diffrn_measurement_method \w
_diffrn_radiation_type 'Mo K\a'
_diffrn_radiation_wavelength 0.71070
_diffrn_reflns_av_R_equivalents 0.025
_diffrn_reflns_limit_h_max 14
_diffrn_reflns_limit_h_min -14
_diffrn_reflns_limit_k_max 10
_diffrn_reflns_limit_k_min -10
_diffrn_reflns_limit_l_max 26
_diffrn_reflns_limit_l_min -26
_diffrn_reflns_number 19852
_diffrn_reflns_theta_full 27.50
_diffrn_reflns_theta_max 27.48
_exptl_absorpt_coefficient_mu 1.158
_exptl_absorpt_correction_T_max 0.793
_exptl_absorpt_correction_T_min 0.760
_exptl_absorpt_correction_type multi-scan
_exptl_absorpt_process_details 'Jacobson, R. (1998) Private communication'
_exptl_crystal_colour orange
_exptl_crystal_density_diffrn 1.713
_exptl_crystal_density_method 'not measured'
_exptl_crystal_description block
_exptl_crystal_F_000 1016.00
_exptl_crystal_size_max 0.50
_exptl_crystal_size_mid 0.40
_exptl_crystal_size_min 0.20
_refine_diff_density_max 0.87
_refine_diff_density_min -0.67
_refine_ls_extinction_method none
_refine_ls_goodness_of_fit_ref 1.000
_refine_ls_hydrogen_treatment refall
_refine_ls_number_parameters 276
_refine_ls_number_reflns 4347
_refine_ls_R_factor_gt 0.0316
_refine_ls_shift/su_max 0.0000
_refine_ls_structure_factor_coef Fsqd
_refine_ls_weighting_details 'w = 1/[0.0010Fo^2^ + 1.0725\s(Fo^2^)]/(4Fo^2^)'
_refine_ls_weighting_scheme calc
_refine_ls_wR_factor_ref 0.0979
_reflns_number_gt 3949
_reflns_number_total 4347
_reflns_threshold_expression F^2^>2.0\s(F^2^)
_cod_data_source_file om1001809_si_002.cif
_cod_data_source_block '__Rh5c'
_cod_original_formula_sum 'C16 H23 Cl F3 N2 O2 Rh S '
_cod_database_code 4065876

loop_
_symmetry_equiv_pos_site_id
_symmetry_equiv_pos_as_xyz
1 +X,+Y,+Z
2 -X,1/2+Y,1/2-Z
3 -X,-Y,-Z
4 +X,1/2-Y,1/2+Z

loop_
_atom_site_label
_atom_site_type_symbol
_atom_site_fract_x
_atom_site_fract_y
_atom_site_fract_z
_atom_site_U_iso_or_equiv
_atom_site_adp_type
_atom_site_occupancy
_atom_site_symmetry_multiplicity
_atom_site_calc_flag
_atom_site_refinement_flags
Rh(1) Rh 0.74296(2) 0.14026(2) 0.325350(10) 0.01405(6) Uani 1.00 1 d .
Cl(1) Cl 0.71656(8) 0.39672(9) 0.27759(4) 0.02958(19) Uani 1.00 1 d .
S(1) S 0.74673(7) 0.19431(10) 0.48273(3) 0.02581(19) Uani 1.00 1 d .
F(1) F 0.6905(2) 0.4809(2) 0.51572(11) 0.0479(6) Uani 1.00 1 d .
F(2) F 0.5528(2) 0.3710(2) 0.44861(11) 0.0455(6) Uani 1.00 1 d .
F(3) F 0.5770(2) 0.3019(3) 0.54936(10) 0.0499(6) Uani 1.00 1 d .
O(1) O 0.6738(2) 0.0562(2) 0.47240(10) 0.0289(5) Uani 1.00 1 d .
O(2) O 0.8317(2) 0.2039(3) 0.54175(11) 0.0430(7) Uani 1.00 1 d .
N(1) N 0.7987(2) 0.2440(2) 0.41934(12) 0.0226(6) Uani 1.00 1 d .
N(2) N 0.5621(2) 0.1449(2) 0.34143(12) 0.0193(6) Uani 1.00 1 d .
C(1) C 0.6359(3) 0.3451(4) 0.49972(17) 0.0352(9) Uani 1.00 1 d .
C(2) C 0.8901(3) 0.3708(4) 0.4258(2) 0.0375(9) Uani 1.00 1 d .
C(3) C 1.0226(6) 0.3104(10) 0.4122(3) 0.040(2) Uani 0.70 1 d P
C(4) C 1.0478(4) 0.2576(5) 0.3467(2) 0.0338(12) Uani 0.70 1 d P
C(5) C 1.0366(3) 0.0795(4) 0.3380(2) 0.0433(10) Uani 1.00 1 d .
C(6) C 0.9109(2) 0.0292(3) 0.31358(16) 0.0260(7) Uani 1.00 1 d .
C(7) C 0.8362(2) -0.0785(3) 0.34452(14) 0.0177(6) Uani 1.00 1 d .
C(8) C 0.7271(2) -0.1043(3) 0.30090(14) 0.0190(6) Uani 1.00 1 d .
C(9) C 0.7324(3) -0.0113(3) 0.24286(14) 0.0262(7) Uani 1.00 1 d .
C(10) C 0.8473(3) 0.0652(3) 0.24974(16) 0.0319(8) Uani 1.00 1 d .
C(11) C 0.8701(2) -0.1573(3) 0.40958(16) 0.0273(8) Uani 1.00 1 d .
C(12) C 0.6250(2) -0.2076(3) 0.31397(17) 0.0287(8) Uani 1.00 1 d .
C(13) C 0.6371(4) 0.0003(4) 0.18441(16) 0.0443(10) Uani 1.00 1 d .
C(14) C 0.8957(5) 0.1651(4) 0.1993(2) 0.0594(14) Uani 1.00 1 d .
C(15) C 0.4715(2) 0.1145(3) 0.35729(15) 0.0244(7) Uani 1.00 1 d .
C(16) C 0.3579(3) 0.0761(4) 0.38023(17) 0.0352(9) Uani 1.00 1 d .
C(17) C 1.0495(7) 0.1811(10) 0.4122(4) 0.013(2) Uani 0.30 1 d P
C(18) C 0.9853(12) 0.3428(18) 0.3934(8) 0.026(3) Uani 0.30 1 d P
H(1) H 0.9002 0.4064 0.4698 0.044 Uiso 1.00 1 c R
H(2) H 0.8611 0.4538 0.3976 0.044 Uiso 1.00 1 c R
H(3) H 1.0725 0.3997 0.4210 0.048 Uiso 1.00 1 c R
H(4) H 1.0474 0.2312 0.4432 0.048 Uiso 1.00 1 c R
H(5) H 1.1294 0.2866 0.3440 0.041 Uiso 1.00 1 c R
H(6) H 0.9967 0.3036 0.3115 0.041 Uiso 1.00 1 c R
H(7) H 1.0591 0.0332 0.3796 0.054 Uiso 1.00 1 c R
H(8) H 1.0900 0.0449 0.3084 0.054 Uiso 1.00 1 c R
H(9) H 0.8127 -0.1307 0.4382 0.033 Uiso 1.00 1 c R
H(10) H 0.9484 -0.1238 0.4280 0.033 Uiso 1.00 1 c R
H(11) H 0.8705 -0.2671 0.4035 0.033 Uiso 1.00 1 c R
H(12) H 0.6433 -0.2537 0.3560 0.035 Uiso 1.00 1 c R
H(13) H 0.6136 -0.2871 0.2817 0.035 Uiso 1.00 1 c R
H(14) H 0.5530 -0.1475 0.3128 0.035 Uiso 1.00 1 c R
H(15) H 0.5693 -0.0620 0.1914 0.052 Uiso 1.00 1 c R
H(16) H 0.6696 -0.0354 0.1466 0.052 Uiso 1.00 1 c R
H(17) H 0.6124 0.1059 0.1784 0.052 Uiso 1.00 1 c R
H(18) H 0.9117 0.2669 0.2164 0.077 Uiso 1.00 1 c R
H(19) H 0.9684 0.1209 0.1877 0.077 Uiso 1.00 1 c R
H(20) H 0.8373 0.1708 0.1616 0.077 Uiso 1.00 1 c R
H(21) H 0.3537 0.1256 0.4212 0.043 Uiso 1.00 1 c R
H(22) H 0.2928 0.1111 0.3494 0.043 Uiso 1.00 1 c R
H(23) H 0.3526 -0.0337 0.3853 0.043 Uiso 1.00 1 c R

loop_
_atom_site_aniso_label
_atom_site_aniso_U_11
_atom_site_aniso_U_22
_atom_site_aniso_U_33
_atom_site_aniso_U_12
_atom_site_aniso_U_13
_atom_site_aniso_U_23
Rh(1) 0.01643(13) 0.01187(14) 0.01399(13) 0.00331(7) 0.00246(8) -0.00039(7)
Cl(1) 0.0440(4) 0.0175(3) 0.0281(3) 0.0103(3) 0.0077(3) 0.0055(2)
S(1) 0.0269(3) 0.0347(4) 0.0148(3) 0.0100(3) -0.0018(2) -0.0034(3)
F(1) 0.0471(12) 0.0447(13) 0.0504(13) 0.0060(10) 0.0008(10) -0.0292(10)
F(2) 0.0423(12) 0.0533(14) 0.0361(11) 0.0275(10) -0.0136(9) -0.0204(9)
F(3) 0.0470(12) 0.0701(16) 0.0345(11) 0.0117(11) 0.0128(9) -0.0192(11)
O(1) 0.0337(11) 0.0331(12) 0.0214(10) 0.0069(9) 0.0097(9) 0.0047(9)
O(2) 0.0369(13) 0.0690(19) 0.0201(11) 0.0172(13) -0.0086(9) -0.0069(12)
N(1) 0.0258(12) 0.0212(12) 0.0199(12) -0.0020(10) -0.0013(9) -0.0045(10)
N(2) 0.0194(12) 0.0187(12) 0.0191(11) 0.0031(9) -0.0003(9) -0.0031(9)
C(1) 0.0330(17) 0.044(2) 0.0267(17) 0.0113(15) -0.0032(13) -0.0155(14)
C(2) 0.0360(19) 0.0309(19) 0.042(2) -0.0111(14) -0.0088(15) -0.0059(14)
C(3) 0.024(3) 0.064(6) 0.031(3) -0.019(3) 0.002(2) -0.011(3)
C(4) 0.026(2) 0.034(2) 0.042(2) -0.009(2) 0.0043(19) 0.005(2)
C(5) 0.0212(15) 0.0278(18) 0.085(3) -0.0001(13) 0.0213(17) -0.0087(18)
C(6) 0.0256(15) 0.0144(14) 0.0413(18) 0.0062(11) 0.0167(13) 0.0021(12)
C(7) 0.0178(12) 0.0126(13) 0.0237(13) 0.0046(10) 0.0065(10) 0.0001(10)
C(8) 0.0260(14) 0.0128(12) 0.0185(13) 0.0046(10) 0.0039(10) -0.0028(10)
C(9) 0.0460(18) 0.0159(14) 0.0175(13) 0.0083(12) 0.0074(12) -0.0032(10)
C(10) 0.052(2) 0.0174(15) 0.0323(17) 0.0142(14) 0.0283(15) 0.0043(12)
C(11) 0.0275(15) 0.0227(16) 0.0308(17) 0.0099(12) -0.0003(12) 0.0050(12)
C(12) 0.0268(15) 0.0176(15) 0.0407(18) -0.0025(12) -0.0004(13) -0.0029(13)
C(13) 0.080(2) 0.0313(19) 0.0178(15) 0.0156(19) -0.0070(17) -0.0045(13)
C(14) 0.102(3) 0.028(2) 0.062(2) 0.020(2) 0.064(2) 0.0166(18)
C(15) 0.0244(15) 0.0254(15) 0.0229(15) 0.0004(12) 0.0006(11) -0.0040(12)
C(16) 0.0287(17) 0.043(2) 0.0350(18) -0.0053(15) 0.0097(14) -0.0011(15)
C(17) 0.010(3) 0.014(4) 0.013(3) 0.005(3) -0.001(2) -0.009(3)
C(18) 0.016(7) 0.019(6) 0.041(9) -0.008(5) -0.005(5) -0.011(5)

loop_
_atom_type_symbol
_atom_type_description
_atom_type_scat_dispersion_real
_atom_type_scat_dispersion_imag
_atom_type_scat_source
C C 0.003 0.002
;
International Tables for Crystallography
(1992, Vol. C, Tables 4.2.6.8 and 6.1.1.4)
;
H H 0.000 0.000
;
International Tables for Crystallography
(1992, Vol. C, Table 6.1.1.4)
;
Cl Cl 0.148 0.159
;
International Tables for Crystallography
(1992, Vol. C, Tables 4.2.6.8 and 6.1.1.4)
;
F F 0.017 0.010
;
International Tables for Crystallography
(1992, Vol. C, Tables 4.2.6.8 and 6.1.1.4)
;
N N 0.006 0.003
;
International Tables for Crystallography
(1992, Vol. C, Tables 4.2.6.8 and 6.1.1.4)
;
O O 0.011 0.006
;
International Tables for Crystallography
(1992, Vol. C, Tables 4.2.6.8 and 6.1.1.4)
;
Rh Rh -1.118 0.919
;
International Tables for Crystallography
(1992, Vol. C, Tables 4.2.6.8 and 6.1.1.4)
;
S S 0.125 0.123
;
International Tables for Crystallography
(1992, Vol. C, Tables 4.2.6.8 and 6.1.1.4)
;

loop_
_geom_angle_atom_site_label_1
_geom_angle_atom_site_label_2
_geom_angle_atom_site_label_3
_geom_angle
_geom_angle_publ_flag
Cl(1) Rh(1) N(1) 89.81(6) yes
Cl(1) Rh(1) N(2) 88.65(6) yes
Cl(1) Rh(1) C(6) 115.05(8) yes
Cl(1) Rh(1) C(7) 154.04(8) yes
Cl(1) Rh(1) C(8) 142.03(7) yes
Cl(1) Rh(1) C(9) 103.84(8) yes
Cl(1) Rh(1) C(10) 91.53(8) yes
N(1) Rh(1) N(2) 91.41(9) yes
N(1) Rh(1) C(6) 97.39(10) yes
N(1) Rh(1) C(7) 96.72(9) yes
N(1) Rh(1) C(8) 128.16(9) yes
N(1) Rh(1) C(9) 162.02(10) yes
N(1) Rh(1) C(10) 130.79(11) yes
N(2) Rh(1) C(6) 154.58(10) yes
N(2) Rh(1) C(7) 116.15(9) yes
N(2) Rh(1) C(8) 90.20(10) yes
N(2) Rh(1) C(9) 100.42(11) yes
N(2) Rh(1) C(10) 137.79(11) yes
C(6) Rh(1) C(7) 39.25(11) yes
C(6) Rh(1) C(8) 65.66(11) yes
C(6) Rh(1) C(9) 66.39(12) yes
C(6) Rh(1) C(10) 39.37(12) yes
C(7) Rh(1) C(8) 38.83(10) yes
C(7) Rh(1) C(9) 65.95(10) yes
C(7) Rh(1) C(10) 65.27(11) yes
C(8) Rh(1) C(9) 39.35(11) yes
C(8) Rh(1) C(10) 64.98(11) yes
C(9) Rh(1) C(10) 38.95(13) yes
O(1) S(1) O(2) 118.01(15) yes
O(1) S(1) N(1) 111.41(13) yes
O(1) S(1) C(1) 103.05(15) yes
O(2) S(1) N(1) 114.70(14) yes
O(2) S(1) C(1) 100.51(15) yes
N(1) S(1) C(1) 107.16(15) yes
Rh(1) N(1) S(1) 123.21(14) yes
Rh(1) N(1) C(2) 120.1(2) yes
S(1) N(1) C(2) 116.7(2) yes
Rh(1) N(2) C(15) 163.5(2) yes
S(1) C(1) F(1) 111.3(2) yes
S(1) C(1) F(2) 112.4(2) yes
S(1) C(1) F(3) 110.8(2) yes
F(1) C(1) F(2) 107.4(2) yes
F(1) C(1) F(3) 107.7(2) yes
F(2) C(1) F(3) 107.0(2) yes
N(1) C(2) C(3) 112.3(3) yes
N(1) C(2) C(18) 113.5(7) yes
C(3) C(2) C(18) 20.7(7) yes
C(2) C(3) C(4) 122.4(5) yes
C(2) C(3) C(17) 123.5(7) yes
C(2) C(3) C(18) 52.6(17) yes
C(4) C(3) C(17) 68.1(6) yes
C(4) C(3) C(18) 75.5(18) yes
C(17) C(3) C(18) 127.4(19) yes
C(3) C(4) C(5) 112.8(5) yes
C(3) C(4) C(17) 45.3(5) yes
C(3) C(4) C(18) 23.5(6) yes
C(5) C(4) C(17) 70.3(4) yes
C(5) C(4) C(18) 122.5(7) yes
C(17) C(4) C(18) 65.0(7) yes
C(4) C(5) C(6) 112.7(2) yes
C(4) C(5) C(17) 53.7(3) yes
C(6) C(5) C(17) 114.2(3) yes
Rh(1) C(6) C(5) 129.0(2) yes
Rh(1) C(6) C(7) 71.04(16) yes
Rh(1) C(6) C(10) 70.91(18) yes
C(5) C(6) C(7) 127.2(2) yes
C(5) C(6) C(10) 125.2(3) yes
C(7) C(6) C(10) 107.2(2) yes
Rh(1) C(7) C(6) 69.70(16) yes
Rh(1) C(7) C(8) 70.65(15) yes
Rh(1) C(7) C(11) 127.9(2) yes
C(6) C(7) C(8) 108.1(2) yes
C(6) C(7) C(11) 125.9(2) yes
C(8) C(7) C(11) 125.9(2) yes
Rh(1) C(8) C(7) 70.51(15) yes
Rh(1) C(8) C(9) 69.27(15) yes
Rh(1) C(8) C(12) 125.2(2) yes
C(7) C(8) C(9) 108.3(2) yes
C(7) C(8) C(12) 125.7(2) yes
C(9) C(8) C(12) 126.0(2) yes
Rh(1) C(9) C(8) 71.38(16) yes
Rh(1) C(9) C(10) 71.44(18) yes
Rh(1) C(9) C(13) 124.1(2) yes
C(8) C(9) C(10) 107.5(2) yes
C(8) C(9) C(13) 126.9(3) yes
C(10) C(9) C(13) 125.6(2) yes
Rh(1) C(10) C(6) 69.72(18) yes
Rh(1) C(10) C(9) 69.61(19) yes
Rh(1) C(10) C(14) 127.2(2) yes
C(6) C(10) C(9) 108.8(2) yes
C(6) C(10) C(14) 125.1(3) yes
C(9) C(10) C(14) 126.1(3) yes
N(2) C(15) C(16) 177.7(3) yes
C(3) C(17) C(4) 66.6(6) yes
C(3) C(17) C(5) 119.1(7) yes
C(3) C(17) C(18) 17.5(6) yes
C(4) C(17) C(5) 56.0(3) yes
C(4) C(17) C(18) 56.1(7) yes
C(5) C(17) C(18) 103.7(7) yes
C(2) C(18) C(3) 107(2) yes
C(2) C(18) C(4) 153.2(12) yes
C(2) C(18) C(17) 113.2(11) yes
C(3) C(18) C(4) 81.0(18) yes
C(3) C(18) C(17) 35.1(14) yes
C(4) C(18) C(17) 58.9(6) yes
N(1) C(2) H(1) 108.6 no
N(1) C(2) H(2) 108.5 no
C(3) C(2) H(1) 105.5 no
C(3) C(2) H(2) 112.3 no
C(18) C(2) H(1) 121.7 no
C(18) C(2) H(2) 93.3 no
H(1) C(2) H(2) 109.5 no
C(2) C(3) H(3) 103.5 no
C(2) C(3) H(4) 107.8 no
C(4) C(3) H(3) 104.3 no
C(4) C(3) H(4) 108.8 no
C(17) C(3) H(3) 129.1 no
C(17) C(3) H(4) 41.9 no
C(18) C(3) H(3) 95.3 no
C(18) C(3) H(4) 152.4 no
H(3) C(3) H(4) 109.5 no
C(3) C(4) H(5) 105.3 no
C(3) C(4) H(6) 113.8 no
C(5) C(4) H(5) 108.5 no
C(5) C(4) H(6) 106.9 no
C(17) C(4) H(5) 105.2 no
C(17) C(4) H(6) 143.9 no
C(18) C(4) H(5) 116.6 no
C(18) C(4) H(6) 90.3 no
H(5) C(4) H(6) 109.5 no
C(4) C(5) H(7) 107.5 no
C(4) C(5) H(8) 109.6 no
C(6) C(5) H(7) 108.2 no
C(6) C(5) H(8) 109.3 no
C(17) C(5) H(7) 55.6 no
C(17) C(5) H(8) 136.6 no
H(7) C(5) H(8) 109.5 no
C(7) C(11) H(9) 109.4 no
C(7) C(11) H(10) 109.6 no
C(7) C(11) H(11) 109.4 no
H(9) C(11) H(10) 109.5 no
H(9) C(11) H(11) 109.5 no
H(10) C(11) H(11) 109.5 no
C(8) C(12) H(12) 109.3 no
C(8) C(12) H(13) 109.7 no
C(8) C(12) H(14) 109.4 no
H(12) C(12) H(13) 109.5 no
H(12) C(12) H(14) 109.5 no
H(13) C(12) H(14) 109.5 no
C(9) C(13) H(15) 109.7 no
C(9) C(13) H(16) 109.4 no
C(9) C(13) H(17) 109.3 no
H(15) C(13) H(16) 109.5 no
H(15) C(13) H(17) 109.5 no
H(16) C(13) H(17) 109.5 no
C(10) C(14) H(18) 109.5 no
C(10) C(14) H(19) 109.7 no
C(10) C(14) H(20) 109.1 no
H(18) C(14) H(19) 109.5 no
H(18) C(14) H(20) 109.5 no
H(19) C(14) H(20) 109.5 no
C(15) C(16) H(21) 109.4 no
C(15) C(16) H(22) 109.6 no
C(15) C(16) H(23) 109.4 no
H(21) C(16) H(22) 109.5 no
H(21) C(16) H(23) 109.5 no
H(22) C(16) H(23) 109.5 no
C(3) C(17) H(4) 55.1 no
C(4) C(17) H(4) 120.2 no
C(5) C(17) H(4) 172.5 no
C(18) C(17) H(4) 69.9 no
C(2) C(18) H(3) 110.0 no
C(3) C(18) H(3) 54.1 no
C(4) C(18) H(3) 95.4 no
C(17) C(18) H(3) 85.7 no
C(3) H(3) C(18) 30.7 no
C(3) H(4) C(17) 83.0 no

loop_
_geom_bond_atom_site_label_1
_geom_bond_atom_site_label_2
_geom_bond_distance
_geom_bond_publ_flag
Rh(1) Cl(1) 2.4116(7) yes
Rh(1) N(1) 2.150(2) yes
Rh(1) N(2) 2.082(2) yes
Rh(1) C(6) 2.138(3) yes
Rh(1) C(7) 2.156(2) yes
Rh(1) C(8) 2.158(2) yes
Rh(1) C(9) 2.130(2) yes
Rh(1) C(10) 2.154(3) yes
S(1) O(1) 1.436(2) yes
S(1) O(2) 1.446(2) yes
S(1) N(1) 1.552(2) yes
S(1) C(1) 1.850(3) yes
F(1) C(1) 1.335(4) yes
F(2) C(1) 1.330(3) yes
F(3) C(1) 1.334(4) yes
N(1) C(2) 1.483(4) yes
N(2) C(15) 1.129(4) yes
C(2) C(3) 1.621(8) yes
C(3) C(4) 1.482(9) yes
C(3) C(17) 1.149(12) yes
C(4) C(5) 1.540(6) yes
C(4) C(17) 1.498(10) yes
C(5) C(6) 1.491(4) yes
C(5) C(17) 1.749(9) yes
C(6) C(7) 1.443(4) yes
C(6) C(10) 1.446(4) yes
C(7) C(8) 1.434(3) yes
C(7) C(11) 1.505(4) yes
C(8) C(9) 1.444(4) yes
C(8) C(12) 1.492(4) yes
C(9) C(10) 1.429(4) yes
C(9) C(13) 1.505(4) yes
C(10) C(14) 1.498(5) yes
C(15) C(16) 1.442(4) yes
C(2) H(1) 0.950 no
C(2) H(2) 0.950 no
C(3) H(3) 0.950 no
C(3) H(4) 0.950 no
C(4) H(5) 0.950 no
C(4) H(6) 0.950 no
C(5) H(7) 0.950 no
C(5) H(8) 0.950 no
C(11) H(9) 0.950 no
C(11) H(10) 0.950 no
C(11) H(11) 0.950 no
C(12) H(12) 0.950 no
C(12) H(13) 0.950 no
C(12) H(14) 0.950 no
C(13) H(15) 0.950 no
C(13) H(16) 0.950 no
C(13) H(17) 0.950 no
C(14) H(18) 0.950 no
C(14) H(19) 0.950 no
C(14) H(20) 0.950 no
C(16) H(21) 0.950 no
C(16) H(22) 0.950 no
C(16) H(23) 0.950 no
C(17) H(4) 0.773 no

loop_
_geom_contact_atom_site_label_1
_geom_contact_atom_site_label_2
_geom_contact_distance
_geom_contact_site_symmetry_2
Rh(1) C(18) 3.363(14) .
Cl(1) C(16) 3.597(3) 2_655
F(1) F(2) 3.160(3) 3_666
F(2) F(1) 3.160(3) 3_666
F(2) F(2) 3.373(3) 3_666
F(2) F(3) 3.157(3) 3_666
F(2) C(1) 3.469(4) 3_666
F(2) C(13) 3.428(4) 2_655
F(3) F(2) 3.157(3) 3_666
F(3) C(13) 3.255(4) 4_555
F(3) C(16) 3.588(4) 3_656
O(1) C(16) 3.300(4) 3_656
O(2) C(11) 3.369(4) 3_756
O(2) C(14) 3.422(5) 4_555
N(1) C(18) 2.366(15) .
C(1) F(2) 3.469(4) 3_666
C(2) C(18) 1.344(16) .
C(3) C(18) 0.599(16) .
C(4) C(10) 3.584(6) 2_755
C(4) C(18) 1.453(17) .
C(5) C(16) 3.574(4) 1_655
C(5) C(18) 2.624(16) .
C(6) C(18) 3.206(16) .
C(10) C(4) 3.584(6) 2_745
C(11) O(2) 3.369(4) 3_756
C(13) F(2) 3.428(4) 2_645
C(13) F(3) 3.255(4) 4_554
C(13) C(15) 3.589(4) 2_645
C(14) O(2) 3.422(5) 4_554
C(15) C(13) 3.589(4) 2_655
C(16) Cl(1) 3.597(3) 2_645
C(16) F(3) 3.588(4) 3_656
C(16) O(1) 3.300(4) 3_656
C(16) C(5) 3.574(4) 1_455
C(17) C(18) 1.586(17) .
C(18) Rh(1) 3.363(14) .
C(18) N(1) 2.366(15) .
C(18) C(2) 1.344(16) .
C(18) C(3) 0.599(16) .
C(18) C(4) 1.453(17) .
C(18) C(5) 2.624(16) .
C(18) C(6) 3.206(16) .
C(18) C(17) 1.586(17) .
Cl(1) H(8) 3.216 2_755
Cl(1) H(12) 3.548 1_565
Cl(1) H(13) 2.948 1_565
Cl(1) H(14) 3.348 2_655
Cl(1) H(15) 3.343 2_655
Cl(1) H(22) 3.187 2_655
Cl(1) H(23) 3.399 2_655
S(1) H(23) 3.355 3_656
F(1) H(3) 2.975 3_766
F(1) H(16) 2.773 4_555
F(1) H(20) 3.486 4_555
F(2) H(15) 3.083 2_655
F(2) H(16) 3.065 2_655
F(3) H(12) 3.344 3_656
F(3) H(14) 3.597 3_656
F(3) H(16) 2.926 4_555
F(3) H(17) 2.753 4_555
F(3) H(20) 3.480 4_555
F(3) H(23) 2.729 3_656
O(1) H(21) 2.738 3_656
O(1) H(23) 2.987 3_656
O(2) H(7) 2.782 3_756
O(2) H(10) 2.545 3_756
O(2) H(11) 3.409 3_756
O(2) H(19) 3.529 4_555
O(2) H(20) 2.684 4_555
O(2) H(23) 3.060 3_656
N(2) H(13) 3.057 2_655
N(2) H(15) 2.943 2_655
C(1) H(16) 3.415 4_555
C(1) H(23) 3.560 3_656
C(2) H(1) 3.530 3_766
C(2) H(11) 3.142 1_565
C(3) H(1) 3.466 3_766
C(3) H(19) 3.373 2_755
C(4) H(16) 3.599 2_755
C(4) H(19) 3.195 2_755
C(4) H(22) 2.997 1_655
C(5) H(18) 2.988 2_745
C(5) H(22) 2.845 1_655
C(6) H(6) 3.478 2_745
C(6) H(18) 3.105 2_745
C(7) H(18) 3.476 2_745
C(7) H(19) 3.489 2_745
C(9) H(5) 3.043 2_745
C(10) H(5) 3.103 2_745
C(10) H(6) 3.191 2_745
C(11) H(2) 3.344 1_545
C(11) H(4) 3.120 3_756
C(11) H(19) 3.430 2_745
C(12) H(17) 3.110 2_645
C(13) H(5) 3.292 2_745
C(13) H(13) 3.477 2_655
C(13) H(22) 3.516 2_645
C(14) H(3) 3.414 2_745
C(14) H(5) 3.368 2_745
C(14) H(6) 3.340 2_745
C(14) H(8) 3.266 2_755
C(15) H(13) 3.019 2_655
C(15) H(15) 2.964 2_655
C(15) H(16) 3.384 2_655
C(16) H(5) 3.131 1_455
C(16) H(7) 3.345 1_455
C(16) H(8) 3.170 1_455
C(16) H(13) 3.585 2_655
C(16) H(15) 3.571 2_655
C(16) H(16) 3.383 2_655
C(17) H(9) 3.292 3_756
C(17) H(10) 3.324 3_756
C(17) H(21) 3.401 1_655
C(17) H(22) 3.201 1_655
C(18) H(1) 2.012 .
C(18) H(2) 1.690 .
C(18) H(3) 1.168 .
C(18) H(4) 1.506 .
C(18) H(5) 2.061 .
C(18) H(6) 1.740 .
C(18) H(7) 2.803 .
C(18) H(8) 3.384 .
C(18) H(11) 3.596 1_565
C(18) H(19) 2.993 2_755
H(1) C(2) 3.530 3_766
H(1) C(3) 3.466 3_766
H(1) C(18) 2.012 .
H(1) H(1) 2.892 3_766
H(1) H(3) 2.782 3_766
H(1) H(4) 3.596 3_766
H(1) H(10) 3.500 3_756
H(1) H(11) 3.114 1_565
H(2) C(11) 3.344 1_565
H(2) C(18) 1.690 .
H(2) H(11) 2.397 1_565
H(2) H(12) 3.518 1_565
H(2) H(19) 3.095 2_755
H(3) F(1) 2.975 3_766
H(3) C(14) 3.414 2_755
H(3) C(18) 1.168 .
H(3) H(1) 2.782 3_766
H(3) H(16) 3.390 2_755
H(3) H(19) 2.925 2_755
H(3) H(20) 3.119 2_755
H(4) C(11) 3.120 3_756
H(4) C(18) 1.506 .
H(4) H(1) 3.596 3_766
H(4) H(9) 2.859 3_756
H(4) H(10) 2.802 3_756
H(4) H(11) 3.188 3_756
H(5) C(9) 3.043 2_755
H(5) C(10) 3.103 2_755
H(5) C(13) 3.292 2_755
H(5) C(14) 3.368 2_755
H(5) C(16) 3.131 1_655
H(5) C(18) 2.061 .
H(5) H(16) 2.695 2_755
H(5) H(19) 3.107 2_755
H(5) H(20) 3.319 2_755
H(5) H(21) 3.109 1_655
H(5) H(22) 2.352 1_655
H(6) C(6) 3.478 2_755
H(6) C(10) 3.191 2_755
H(6) C(14) 3.340 2_755
H(6) C(18) 1.740 .
H(6) H(8) 3.272 2_755
H(6) H(19) 2.748 2_755
H(7) O(2) 2.782 3_756
H(7) C(16) 3.345 1_655
H(7) C(18) 2.803 .
H(7) H(18) 3.064 2_745
H(7) H(20) 3.457 2_745
H(7) H(21) 3.378 1_655
H(7) H(22) 2.830 1_655
H(7) H(23) 3.305 1_655
H(8) Cl(1) 3.216 2_745
H(8) C(14) 3.266 2_745
H(8) C(16) 3.170 1_655
H(8) C(18) 3.384 .
H(8) H(6) 3.272 2_745
H(8) H(18) 2.437 2_745
H(8) H(20) 3.347 2_745
H(8) H(21) 3.574 1_655
H(8) H(22) 2.378 1_655
H(8) H(23) 3.217 1_655
H(9) C(17) 3.292 3_756
H(9) H(4) 2.859 3_756
H(10) O(2) 2.545 3_756
H(10) C(17) 3.324 3_756
H(10) H(1) 3.500 3_756
H(10) H(4) 2.802 3_756
H(10) H(19) 3.447 2_745
H(11) O(2) 3.409 3_756
H(11) C(2) 3.142 1_545
H(11) C(18) 3.596 1_545
H(11) H(1) 3.114 1_545
H(11) H(2) 2.397 1_545
H(11) H(4) 3.188 3_756
H(11) H(19) 2.918 2_745
H(12) Cl(1) 3.548 1_545
H(12) F(3) 3.344 3_656
H(12) H(2) 3.518 1_545
H(12) H(17) 3.090 2_645
H(13) Cl(1) 2.948 1_545
H(13) N(2) 3.057 2_645
H(13) C(13) 3.477 2_645
H(13) C(15) 3.019 2_645
H(13) C(16) 3.585 2_645
H(13) H(15) 3.208 2_645
H(13) H(17) 2.893 2_645
H(13) H(22) 3.136 2_645
H(14) Cl(1) 3.348 2_645
H(14) F(3) 3.597 3_656
H(14) H(17) 2.825 2_645
H(15) Cl(1) 3.343 2_645
H(15) F(2) 3.083 2_645
H(15) N(2) 2.943 2_645
H(15) C(15) 2.964 2_645
H(15) C(16) 3.571 2_645
H(15) H(13) 3.208 2_655
H(15) H(22) 3.352 2_645
H(16) F(1) 2.773 4_554
H(16) F(2) 3.065 2_645
H(16) F(3) 2.926 4_554
H(16) C(1) 3.415 4_554
H(16) C(4) 3.599 2_745
H(16) C(15) 3.384 2_645
H(16) C(16) 3.383 2_645
H(16) H(3) 3.390 2_745
H(16) H(5) 2.695 2_745
H(16) H(21) 3.220 2_645
H(16) H(22) 3.059 2_645
H(17) F(3) 2.753 4_554
H(17) C(12) 3.110 2_655
H(17) H(12) 3.090 2_655
H(17) H(13) 2.893 2_655
H(17) H(14) 2.825 2_655
H(17) H(23) 3.399 2_655
H(18) C(5) 2.988 2_755
H(18) C(6) 3.105 2_755
H(18) C(7) 3.476 2_755
H(18) H(7) 3.064 2_755
H(18) H(8) 2.437 2_755
H(19) O(2) 3.529 4_554
H(19) C(3) 3.373 2_745
H(19) C(4) 3.195 2_745
H(19) C(7) 3.489 2_755
H(19) C(11) 3.430 2_755
H(19) C(18) 2.993 2_745
H(19) H(2) 3.095 2_745
H(19) H(3) 2.925 2_745
H(19) H(5) 3.107 2_745
H(19) H(6) 2.748 2_745
H(19) H(10) 3.447 2_755
H(19) H(11) 2.918 2_755
H(20) F(1) 3.486 4_554
H(20) F(3) 3.480 4_554
H(20) O(2) 2.684 4_554
H(20) H(3) 3.119 2_745
H(20) H(5) 3.319 2_745
H(20) H(7) 3.457 2_755
H(20) H(8) 3.347 2_755
H(20) H(23) 3.363 2_655
H(21) O(1) 2.738 3_656
H(21) C(17) 3.401 1_455
H(21) H(5) 3.109 1_455
H(21) H(7) 3.378 1_455
H(21) H(8) 3.574 1_455
H(21) H(16) 3.220 2_655
H(22) Cl(1) 3.187 2_645
H(22) C(4) 2.997 1_455
H(22) C(5) 2.845 1_455
H(22) C(13) 3.516 2_655
H(22) C(17) 3.201 1_455
H(22) H(5) 2.352 1_455
H(22) H(7) 2.830 1_455
H(22) H(8) 2.378 1_455
H(22) H(13) 3.136 2_655
H(22) H(15) 3.352 2_655
H(22) H(16) 3.059 2_655
H(23) Cl(1) 3.399 2_645
H(23) S(1) 3.355 3_656
H(23) F(3) 2.729 3_656
H(23) O(1) 2.987 3_656
H(23) O(2) 3.060 3_656
H(23) C(1) 3.560 3_656
H(23) H(7) 3.305 1_455
H(23) H(8) 3.217 1_455
H(23) H(17) 3.399 2_645
H(23) H(20) 3.363 2_645

loop_
_geom_torsion_atom_site_label_1
_geom_torsion_atom_site_label_2
_geom_torsion_atom_site_label_3
_geom_torsion_atom_site_label_4
_geom_torsion
Cl(1) Rh(1) N(1) S(1) 131.63(15)
Cl(1) Rh(1) N(1) C(2) -47.7(2)
Cl(1) Rh(1) N(2) C(15) -175.5(8)
Cl(1) Rh(1) C(6) C(5) 61.8(3)
Cl(1) Rh(1) C(6) C(7) -175.15(13)
Cl(1) Rh(1) C(6) C(10) -58.44(18)
Cl(1) Rh(1) C(7) C(6) 10.1(2)
Cl(1) Rh(1) C(7) C(8) -108.70(19)
Cl(1) Rh(1) C(7) C(11) 130.4(2)
Cl(1) Rh(1) C(8) C(7) 137.62(14)
Cl(1) Rh(1) C(8) C(9) 18.3(2)
Cl(1) Rh(1) C(8) C(12) -101.9(2)
Cl(1) Rh(1) C(9) C(8) -168.55(15)
Cl(1) Rh(1) C(9) C(10) 74.87(17)
Cl(1) Rh(1) C(9) C(13) -46.1(2)
Cl(1) Rh(1) C(10) C(6) 129.45(16)
Cl(1) Rh(1) C(10) C(9) -110.34(16)
Cl(1) Rh(1) C(10) C(14) 10.1(3)
N(1) Rh(1) N(2) C(15) -85.8(8)
N(2) Rh(1) N(1) S(1) 42.98(17)
N(2) Rh(1) N(1) C(2) -136.3(2)
N(1) Rh(1) C(6) C(5) -31.4(3)
N(1) Rh(1) C(6) C(7) 91.59(16)
N(1) Rh(1) C(6) C(10) -151.70(17)
C(6) Rh(1) N(1) S(1) -113.12(17)
C(6) Rh(1) N(1) C(2) 67.6(2)
N(1) Rh(1) C(7) C(6) -93.46(17)
N(1) Rh(1) C(7) C(8) 147.75(17)
N(1) Rh(1) C(7) C(11) 26.8(2)
C(7) Rh(1) N(1) S(1) -73.57(17)
C(7) Rh(1) N(1) C(2) 107.1(2)
N(1) Rh(1) C(8) C(7) -42.4(2)
N(1) Rh(1) C(8) C(9) -161.72(17)
N(1) Rh(1) C(8) C(12) 78.1(2)
C(8) Rh(1) N(1) S(1) -48.4(2)
C(8) Rh(1) N(1) C(2) 132.3(2)
N(1) Rh(1) C(9) C(8) 53.0(4)
N(1) Rh(1) C(9) C(10) -63.5(4)
N(1) Rh(1) C(9) C(13) 175.5(3)
C(9) Rh(1) N(1) S(1) -88.5(4)
C(9) Rh(1) N(1) C(2) 92.2(4)
N(1) Rh(1) C(10) C(6) 38.4(2)
N(1) Rh(1) C(10) C(9) 158.60(15)
N(1) Rh(1) C(10) C(14) -81.0(3)
C(10) Rh(1) N(1) S(1) -136.52(16)
C(10) Rh(1) N(1) C(2) 44.2(2)
N(2) Rh(1) C(6) C(5) -140.8(3)
N(2) Rh(1) C(6) C(7) -17.7(3)
N(2) Rh(1) C(6) C(10) 99.0(2)
C(6) Rh(1) N(2) C(15) 24.8(9)
N(2) Rh(1) C(7) C(6) 171.63(16)
N(2) Rh(1) C(7) C(8) 52.85(19)
N(2) Rh(1) C(7) C(11) -68.1(2)
C(7) Rh(1) N(2) C(15) 12.4(8)
N(2) Rh(1) C(8) C(7) -134.32(17)
N(2) Rh(1) C(8) C(9) 106.33(18)
N(2) Rh(1) C(8) C(12) -13.8(2)
C(8) Rh(1) N(2) C(15) 42.4(8)
N(2) Rh(1) C(9) C(8) -77.36(18)
N(2) Rh(1) C(9) C(10) 166.05(17)
N(2) Rh(1) C(9) C(13) 45.1(2)
C(9) Rh(1) N(2) C(15) 80.6(8)
N(2) Rh(1) C(10) C(6) -140.87(17)
N(2) Rh(1) C(10) C(9) -20.7(2)
N(2) Rh(1) C(10) C(14) 99.8(3)
C(10) Rh(1) N(2) C(15) 93.7(8)
C(6) Rh(1) C(7) C(8) -118.8(2)
C(6) Rh(1) C(7) C(11) 120.3(3)
C(7) Rh(1) C(6) C(5) -123.0(3)
C(7) Rh(1) C(6) C(10) 116.7(2)
C(6) Rh(1) C(8) C(7) 37.49(17)
C(6) Rh(1) C(8) C(9) -81.9(2)
C(6) Rh(1) C(8) C(12) 158.0(2)
C(8) Rh(1) C(6) C(5) -160.1(3)
C(8) Rh(1) C(6) C(7) -37.10(15)
C(8) Rh(1) C(6) C(10) 79.60(18)
C(6) Rh(1) C(9) C(8) 79.84(18)
C(6) Rh(1) C(9) C(10) -36.74(18)
C(6) Rh(1) C(9) C(13) -157.7(3)
C(9) Rh(1) C(6) C(5) 156.6(3)
C(9) Rh(1) C(6) C(7) -80.34(17)
C(9) Rh(1) C(6) C(10) 36.36(17)
C(6) Rh(1) C(10) C(9) 120.2(2)
C(6) Rh(1) C(10) C(14) -119.3(4)
C(10) Rh(1) C(6) C(5) 120.3(3)
C(10) Rh(1) C(6) C(7) -116.7(2)
C(7) Rh(1) C(8) C(9) -119.3(2)
C(7) Rh(1) C(8) C(12) 120.5(3)
C(8) Rh(1) C(7) C(6) 118.8(2)
C(8) Rh(1) C(7) C(11) -120.9(3)
C(7) Rh(1) C(9) C(8) 36.76(16)
C(7) Rh(1) C(9) C(10) -79.82(18)
C(7) Rh(1) C(9) C(13) 159.2(3)
C(9) Rh(1) C(7) C(6) 81.54(19)
C(9) Rh(1) C(7) C(8) -37.24(18)
C(9) Rh(1) C(7) C(11) -158.2(2)
C(7) Rh(1) C(10) C(6) -38.49(16)
C(7) Rh(1) C(10) C(9) 81.73(18)
C(7) Rh(1) C(10) C(14) -157.8(3)
C(10) Rh(1) C(7) C(6) 38.60(17)
C(10) Rh(1) C(7) C(8) -80.18(19)
C(10) Rh(1) C(7) C(11) 158.9(2)
C(8) Rh(1) C(9) C(10) -116.6(2)
C(8) Rh(1) C(9) C(13) 122.5(3)
C(9) Rh(1) C(8) C(7) 119.3(2)
C(9) Rh(1) C(8) C(12) -120.2(3)
C(8) Rh(1) C(10) C(6) -81.48(18)
C(8) Rh(1) C(10) C(9) 38.74(16)
C(8) Rh(1) C(10) C(14) 159.2(3)
C(10) Rh(1) C(8) C(7) 81.01(18)
C(10) Rh(1) C(8) C(9) -38.34(19)
C(10) Rh(1) C(8) C(12) -158.5(2)
C(9) Rh(1) C(10) C(6) -120.2(2)
C(9) Rh(1) C(10) C(14) 120.4(4)
C(10) Rh(1) C(9) C(8) 116.6(2)
C(10) Rh(1) C(9) C(13) -120.9(3)
O(1) S(1) N(1) Rh(1) 9.5(2)
O(1) S(1) N(1) C(2) -171.2(2)
O(1) S(1) C(1) F(1) 175.1(2)
O(1) S(1) C(1) F(2) -64.4(2)
O(1) S(1) C(1) F(3) 55.3(2)
O(2) S(1) N(1) Rh(1) 146.84(17)
O(2) S(1) N(1) C(2) -33.9(2)
O(2) S(1) C(1) F(1) 52.9(2)
O(2) S(1) C(1) F(2) 173.4(2)
O(2) S(1) C(1) F(3) -66.9(2)
N(1) S(1) C(1) F(1) -67.2(2)
N(1) S(1) C(1) F(2) 53.3(2)
N(1) S(1) C(1) F(3) 172.9(2)
C(1) S(1) N(1) Rh(1) -102.55(18)
C(1) S(1) N(1) C(2) 76.8(2)
Rh(1) N(1) C(2) C(3) -67.0(4)
Rh(1) N(1) C(2) C(18) -44.6(8)
S(1) N(1) C(2) C(3) 113.6(3)
S(1) N(1) C(2) C(18) 136.1(7)
Rh(1) N(2) C(15) C(16) 65(8)
N(1) C(2) C(3) C(4) 67.2(7)
N(1) C(2) C(3) C(17) -16.5(9)
N(1) C(2) C(3) C(18) 98(2)
N(1) C(2) C(18) C(3) -91.0(19)
N(1) C(2) C(18) C(4) 12(3)
N(1) C(2) C(18) C(17) -54.2(11)
C(3) C(2) C(18) C(4) 103(3)
C(3) C(2) C(18) C(17) 36.8(15)
C(18) C(2) C(3) C(4) -30.7(19)
C(18) C(2) C(3) C(17) -114(2)
C(2) C(3) C(4) C(5) -94.9(6)
C(2) C(3) C(4) C(17) -116.6(8)
C(2) C(3) C(4) C(18) 24.7(15)
C(2) C(3) C(17) C(4) 115.2(7)
C(2) C(3) C(17) C(5) 95.2(8)
C(2) C(3) C(17) C(18) 66(2)
C(2) C(3) C(18) C(4) -153.6(15)
C(2) C(3) C(18) C(17) -106.8(19)
C(4) C(3) C(17) C(5) -20.1(5)
C(4) C(3) C(17) C(18) -50(2)
C(17) C(3) C(4) C(5) 21.7(6)
C(17) C(3) C(4) C(18) 141.4(18)
C(4) C(3) C(18) C(2) 153.6(15)
C(4) C(3) C(18) C(17) 46.8(19)
C(18) C(3) C(4) C(5) -119.7(17)
C(18) C(3) C(4) C(17) -141.4(18)
C(17) C(3) C(18) C(2) 106.8(19)
C(17) C(3) C(18) C(4) -46.8(19)
C(18) C(3) C(17) C(4) 50(2)
C(18) C(3) C(17) C(5) 29(2)
C(3) C(4) C(5) C(6) 87.9(5)
C(3) C(4) C(5) C(17) -16.2(4)
C(3) C(4) C(17) C(5) 158.8(6)
C(3) C(4) C(17) C(18) 16.0(7)
C(3) C(4) C(18) C(2) -109(3)
C(3) C(4) C(18) C(17) -29.3(14)
C(5) C(4) C(17) C(3) -158.8(6)
C(5) C(4) C(17) C(18) -142.8(7)
C(17) C(4) C(5) C(6) 104.1(4)
C(5) C(4) C(18) C(2) -38(3)
C(5) C(4) C(18) C(3) 71.8(17)
C(5) C(4) C(18) C(17) 42.4(7)
C(18) C(4) C(5) C(6) 63.6(8)
C(18) C(4) C(5) C(17) -40.5(8)
C(17) C(4) C(18) C(2) -80(2)
C(17) C(4) C(18) C(3) 29.3(14)
C(18) C(4) C(17) C(3) -16.0(7)
C(18) C(4) C(17) C(5) 142.8(7)
C(4) C(5) C(6) Rh(1) -27.1(5)
C(4) C(5) C(6) C(7) -122.3(3)
C(4) C(5) C(6) C(10) 66.2(5)
C(4) C(5) C(17) C(3) 22.4(6)
C(4) C(5) C(17) C(18) 31.1(6)
C(6) C(5) C(17) C(3) -78.9(8)
C(6) C(5) C(17) C(4) -101.2(4)
C(6) C(5) C(17) C(18) -70.1(7)
C(17) C(5) C(6) Rh(1) 31.9(5)
C(17) C(5) C(6) C(7) -63.3(5)
C(17) C(5) C(6) C(10) 125.2(4)
Rh(1) C(6) C(7) C(8) 60.5(2)
Rh(1) C(6) C(7) C(11) -122.7(2)
Rh(1) C(6) C(10) C(9) -58.8(2)
Rh(1) C(6) C(10) C(14) 121.9(3)
C(5) C(6) C(7) Rh(1) 125.1(3)
C(5) C(6) C(7) C(8) -174.4(3)
C(5) C(6) C(7) C(11) 2.4(5)
C(5) C(6) C(10) Rh(1) -124.9(3)
C(5) C(6) C(10) C(9) 176.3(3)
C(5) C(6) C(10) C(14) -3.0(5)
C(7) C(6) C(10) Rh(1) 62.2(2)
C(7) C(6) C(10) C(9) 3.4(3)
C(7) C(6) C(10) C(14) -176.0(3)
C(10) C(6) C(7) Rh(1) -62.1(2)
C(10) C(6) C(7) C(8) -1.6(3)
C(10) C(6) C(7) C(11) 175.2(2)
Rh(1) C(7) C(8) C(9) 59.2(2)
Rh(1) C(7) C(8) C(12) -119.9(3)
C(6) C(7) C(8) Rh(1) -59.9(2)
C(6) C(7) C(8) C(9) -0.7(3)
C(6) C(7) C(8) C(12) -179.8(2)
C(11) C(7) C(8) Rh(1) 123.3(2)
C(11) C(7) C(8) C(9) -177.5(2)
C(11) C(7) C(8) C(12) 3.4(4)
Rh(1) C(8) C(9) C(10) 62.7(2)
Rh(1) C(8) C(9) C(13) -119.1(3)
C(7) C(8) C(9) Rh(1) -59.9(2)
C(7) C(8) C(9) C(10) 2.8(3)
C(7) C(8) C(9) C(13) -179.1(3)
C(12) C(8) C(9) Rh(1) 119.1(3)
C(12) C(8) C(9) C(10) -178.2(2)
C(12) C(8) C(9) C(13) -0.0(4)
Rh(1) C(9) C(10) C(6) 58.9(2)
Rh(1) C(9) C(10) C(14) -121.8(3)
C(8) C(9) C(10) Rh(1) -62.7(2)
C(8) C(9) C(10) C(6) -3.8(3)
C(8) C(9) C(10) C(14) 175.5(3)
C(13) C(9) C(10) Rh(1) 119.1(3)
C(13) C(9) C(10) C(6) 178.0(3)
C(13) C(9) C(10) C(14) -2.7(5)
C(3) C(17) C(18) C(2) -86(2)
C(3) C(17) C(18) C(4) 123(2)
C(4) C(17) C(18) C(2) 151.1(13)
C(4) C(17) C(18) C(3) -123(2)
C(5) C(17) C(18) C(2) 120.0(10)
C(5) C(17) C(18) C(3) -154(2)
C(5) C(17) C(18) C(4) -31.0(5)
